data_7035591
loop_
_publ_author_name
'Eaves, Samantha G.'
'Yufit, Dmitry S.'
'Skelton, Brian W.'
'Howard, Judith A. K.'
'Low, Paul J.'

_publ_section_title
;
 Syntheses, structural characterisation and electronic structures of some
 simple acyclic amino carbene complexes.
;
_journal_issue 32
_journal_name_full 'Dalton transactions (Cambridge, England : 2003)'
_journal_page_first 14341
_journal_page_last 14348
_journal_paper_doi 10.1039/c5dt01806d
_journal_volume 44
_journal_year 2015
_chemical_absolute_configuration ad
_chemical_formula_moiety 'C43 H40 N P2 Ru, F6 P'
_chemical_formula_sum 'C43 H40 F6 N P3 Ru'
_chemical_formula_weight 878.74
_space_group_crystal_system orthorhombic
_space_group_IT_number 19
_space_group_name_Hall 'P 2ac 2ab'
_space_group_name_H-M_alt 'P 21 21 21'
_symmetry_space_group_name_Hall 'P 2ac 2ab'
_symmetry_space_group_name_H-M 'P 21 21 21'
_atom_sites_solution_hydrogens geom
_atom_sites_solution_primary iterative
_atom_sites_solution_secondary difmap
_audit_creation_date 2013-02-13
_audit_creation_method
;
  Olex2 1.2-beta
  (compiled Dec  5 2012 16:20:19, GUI svn.r4385)
;
_audit_update_record
;
2015-05-06 deposited with the CCDC.
2015-06-30 downloaded from the CCDC.
;
_cell_angle_alpha 90.00
_cell_angle_beta 90.00
_cell_angle_gamma 90.00
_cell_formula_units_Z 12
_cell_length_a 14.287(2)
_cell_length_b 21.502(4)
_cell_length_c 37.246(6)
_cell_measurement_reflns_used 7414
_cell_measurement_temperature 120
_cell_measurement_theta_max 28.63
_cell_measurement_theta_min 2.37
_cell_volume 11442(3)
_computing_cell_refinement 'SAINT v6.45A (Bruker, 2003)'
_computing_data_collection 'SMART v5.625 (Bruker, 2001)'
_computing_data_reduction 'SAINT v6.45A (Bruker, 2003)'
_computing_molecular_graphics
;
O. V. Dolomanov, L. J. Bourhis, R. J. Gildea, J. A. K. Howard and H. Puschmann,
OLEX2: a complete structure solution, refinement and analysis program.
J. Appl. Cryst. (2009). 42, 339-341.
;
_computing_publication_material
;
O. V. Dolomanov, L. J. Bourhis, R. J. Gildea, J. A. K. Howard and H. Puschmann,
OLEX2: a complete structure solution, refinement and analysis program.
J. Appl. Cryst. (2009). 42, 339-341.
;
_computing_structure_refinement
;
XH, G.M. Sheldrick, Acta Cryst.
(2008). A64, 112-122
;
_computing_structure_solution
;
olex2.solve (L.J. Bourhis, O.V. Dolomanov, R.J. Gildea, J.A.K. Howard,
H. Puschmann, in preparation, 2011)
;
_diffrn_ambient_temperature 120
_diffrn_detector 'CCD area detector'
_diffrn_detector_area_resol_mean 5.6
_diffrn_detector_type 'Bruker SMART CCD 6000 area detector'
_diffrn_measured_fraction_theta_full 1.000
_diffrn_measured_fraction_theta_max 1.000
_diffrn_measurement_device 'three-circle diffractometer'
_diffrn_measurement_device_type 'Bruker SMART CCD 6000 area detector'
_diffrn_measurement_method '\w scans'
_diffrn_radiation_monochromator graphite
_diffrn_radiation_probe x-ray
_diffrn_radiation_type MoK\a
_diffrn_radiation_wavelength 0.71073
_diffrn_radiation_xray_symbol K-L~3~
_diffrn_reflns_av_R_equivalents 0.0800
_diffrn_reflns_av_unetI/netI 0.0737
_diffrn_reflns_limit_h_max 19
_diffrn_reflns_limit_h_min -19
_diffrn_reflns_limit_k_max 29
_diffrn_reflns_limit_k_min -29
_diffrn_reflns_limit_l_max 50
_diffrn_reflns_limit_l_min -50
_diffrn_reflns_number 158766
_diffrn_reflns_theta_full 29.00
_diffrn_reflns_theta_max 29.00
_diffrn_reflns_theta_min 1.09
_diffrn_source 'sealed X-ray tube'
_diffrn_source_current 35.0
_diffrn_source_power 1.75
_diffrn_source_target Mo
_diffrn_source_type 'sealed X-ray tube'
_diffrn_source_voltage 50.0
_exptl_absorpt_coefficient_mu 0.600
_exptl_absorpt_correction_T_max 0.8879
_exptl_absorpt_correction_T_min 0.4552
_exptl_absorpt_correction_type multi-scan
_exptl_absorpt_process_details
;
SADABS-2006/1 (Bruker,2006) was used for absorption correction.
R(int) was 0.0704 before and 0.0498 after correction.
The Ratio of minimum to maximum transmission is 0.5127.
The \l/2 correction factor is 0.0015.
;
_exptl_crystal_colour 'clear greenish yellow'
_exptl_crystal_colour_lustre clear
_exptl_crystal_colour_modifier greenish
_exptl_crystal_colour_primary yellow
_exptl_crystal_density_diffrn 1.530
_exptl_crystal_density_method 'not measured'
_exptl_crystal_description prism
_exptl_crystal_F_000 5376
_exptl_crystal_size_max 0.43
_exptl_crystal_size_mid 0.21
_exptl_crystal_size_min 0.2
_refine_diff_density_max 1.666
_refine_diff_density_min -1.266
_refine_diff_density_rms 0.100
_refine_ls_abs_structure_details 'Flack H D (1983), Acta Cryst. A39, 876-881'
_refine_ls_abs_structure_Flack -0.057(18)
_refine_ls_extinction_method none
_refine_ls_goodness_of_fit_ref 1.030
_refine_ls_hydrogen_treatment constr
_refine_ls_matrix_type full
_refine_ls_number_parameters 1455
_refine_ls_number_reflns 30397
_refine_ls_number_restraints 66
_refine_ls_restrained_S_all 1.031
_refine_ls_R_factor_all 0.0679
_refine_ls_R_factor_gt 0.0528
_refine_ls_shift/su_max 0.003
_refine_ls_shift/su_mean 0.000
_refine_ls_structure_factor_coef Fsqd
_refine_ls_weighting_details 'calc w=1/[\s^2^(Fo^2^)+(0.0300P)^2^+19.0000P] where P=(Fo^2^+2Fc^2^)/3'
_refine_ls_weighting_scheme calc
_refine_ls_wR_factor_gt 0.1167
_refine_ls_wR_factor_ref 0.1265
_reflns_number_gt 25573
_reflns_number_total 30397
_reflns_threshold_expression >2sigma(I)
_cod_data_source_file c5dt01806d1.cif
_cod_data_source_block 2c_13srv025
_cod_depositor_comments 'Adding full bibliography for 7035590--7035593.cif.'
_cod_database_code 7035591
_olex2_refinement_description
;
1. Fixed Uiso
 At 1.2 times of:
  H6B of C6B, H45 of C45, H15A of C15A, H45A of C45A, H23B of C23B, H43 of
  C43, H14A of C14A, H62 of C62, H54 of C54, H33 of C33, H22 of C22, H23 of C23,
   H64B of C64B, H46 of C46, H4B of C4B, H26A of C26A, H14B of C14B, H26 of C26,
   H33A of C33A, H44A of C44A, {H1BA,H1BB} of N1B, H7B of C7B, H15B of C15B,
  H53 of C53, H33B of C33B, H45B of C45B, H34B of C34B, H35 of C35, H63B of
  C63B, H12A of C12A, {H1A,H1B} of N1, H54B of C54B, H56B of C56B, H53B of C53B,
   H52B of C52B, H16A of C16A, H54A of C54A, H22A of C22A, {H1AA,H1AB} of N1A,
  H4A of C4A, H56A of C56A, H6A of C6A, H62A of C62A, H36B of C36B, H42B of
  C42B, H3A of C3A, H63A of C63A, H65A of C65A, H65 of C65, H42A of C42A, H7A
  of C7A, H46A of C46A, H52 of C52, H25B of C25B, H63 of C63, H35A of C35A,
  H65B of C65B, H16B of C16B, H55 of C55, H34A of C34A, H43B of C43B, H55A of
  C55A, H42 of C42, H53A of C53A, H24A of C24A, H32A of C32A, H5A of C5A, H12B
  of C12B, H56 of C56, H36A of C36A, H32B of C32B, H64A of C64A, H24B of C24B,
  H35B of C35B, H55B of C55B, H66B of C66B, H66 of C66, H26B of C26B, H25A of
  C25A, H3B of C3B, H25 of C25, H44 of C44, H5B of C5B, H32 of C32, H43A of
  C43A, H46B of C46B, H52A of C52A, H22B of C22B, H44B of C44B, H3 of C3, H4 of
  C4, H5 of C5, H6 of C6, H7 of C7, H23A of C23A, H66A of C66A, H36 of C36,
  H13A of C13A, H24 of C24, H13B of C13B, H12 of C12, H13 of C13, H14 of C14,
  H15 of C15, H16 of C16, H62B of C62B, H64 of C64, H34 of C34
 At 1.5 times of:
  {H2AA,H2AB,H2AC} of C2A, {H2A,H2B,H2C} of C2, {H2BA,H2BB,H2BC} of C2B
2. Restrained distances
 P5A-F3BB , P5B-F3BA , P5A-F5BB , P5B-F5BA , P5B-F2BB , P5A-F2BA , P5B-F6BA ,
 P5A-F6BB , P5B-F4BB , P5A-F1BB , P5B-F1BA , P5A-F4BA
 with sigma of 0.005
3. Others
 Fixed Sof: P5B(0.5) F1BB(0.5) F2BA(0.5) F2BB(0.5) F3BA(0.5) F3BB(0.5)
 F4BA(0.5) F4BB(0.5) F5BB(0.5) F6BA(0.5) F6BB(0.5) P5A(0.5) F5BA(0.5) F1BA(0.5)
4.a Aromatic/amide H refined with riding coordinates:
 C3(H3), C4(H4), C5(H5), C6(H6), C7(H7), C12(H12), C13(H13), C14(H14),
 C15(H15), C16(H16), C22(H22), C23(H23), C24(H24), C25(H25), C26(H26), C32(H32),
  C33(H33), C34(H34), C35(H35), C36(H36), C42(H42), C43(H43), C44(H44),
 C45(H45), C46(H46), C52(H52), C53(H53), C54(H54), C55(H55), C56(H56), C62(H62),
  C63(H63), C64(H64), C65(H65), C66(H66), C3A(H3A), C4A(H4A), C5A(H5A),
 C6A(H6A), C7A(H7A), C12A(H12A), C13A(H13A), C14A(H14A), C15A(H15A), C16A(H16A),
  C22A(H22A), C23A(H23A), C24A(H24A), C25A(H25A), C26A(H26A), C32A(H32A),
 C33A(H33A), C34A(H34A), C35A(H35A), C36A(H36A), C42A(H42A), C43A(H43A),
 C44A(H44A), C45A(H45A), C46A(H46A), C52A(H52A), C53A(H53A), C54A(H54A),
 C55A(H55A), C56A(H56A), C62A(H62A), C63A(H63A), C64A(H64A), C65A(H65A),
 C66A(H66A), C3B(H3B), C4B(H4B), C5B(H5B), C6B(H6B), C7B(H7B), C12B(H12B),
 C13B(H13B), C14B(H14B), C15B(H15B), C16B(H16B), C22B(H22B), C23B(H23B),
 C24B(H24B), C25B(H25B), C26B(H26B), C32B(H32B), C33B(H33B), C34B(H34B),
 C35B(H35B), C36B(H36B), C42B(H42B), C43B(H43B), C44B(H44B), C45B(H45B),
 C46B(H46B), C52B(H52B), C53B(H53B), C54B(H54B), C55B(H55B), C56B(H56B),
 C62B(H62B), C63B(H63B), C64B(H64B), C65B(H65B), C66B(H66B)
4.b X=CH2 refined with riding coordinates:
 N1(H1A,H1B), N1A(H1AA,H1AB), N1B(H1BA,H1BB)
4.c Idealised Me refined as rotating group:
 C2(H2A,H2B,H2C), C2A(H2AA,H2AB,H2AC), C2B(H2BA,H2BB,H2BC)
;

loop_
_space_group_symop_id
_space_group_symop_operation_xyz
1 'x, y, z'
2 '-x+1/2, -y, z+1/2'
3 'x+1/2, -y+1/2, -z'
4 '-x, y+1/2, -z+1/2'

loop_
_atom_site_label
_atom_site_type_symbol
_atom_site_fract_x
_atom_site_fract_y
_atom_site_fract_z
_atom_site_U_iso_or_equiv
_atom_site_adp_type
_atom_site_occupancy
_atom_site_symmetry_multiplicity
_atom_site_calc_flag
_atom_site_refinement_flags
_atom_site_disorder_assembly
_atom_site_disorder_group
Ru1 Ru 0.45593(2) 0.668392(15) 0.776961(8) 0.01588(6) Uani 1 1 d . . .
P1 P 0.57686(7) 0.69887(5) 0.81491(3) 0.01650(19) Uani 1 1 d . . .
P2 P 0.53983(7) 0.61898(5) 0.73159(3) 0.01626(19) Uani 1 1 d . . .
N1 N 0.5024(2) 0.55141(16) 0.81697(9) 0.0217(7) Uani 1 1 d . . .
H1A H 0.4877 0.5158 0.8258 0.026 Uiso 1 1 calc R . .
H1B H 0.5588 0.5650 0.8189 0.026 Uiso 1 1 calc R . .
C1 C 0.4389(3) 0.58489(18) 0.80055(10) 0.0195(8) Uani 1 1 d . . .
C2 C 0.3451(3) 0.5530(2) 0.80002(14) 0.0331(11) Uani 1 1 d . . .
H2A H 0.2993 0.5793 0.8112 0.050 Uiso 1 1 calc R . .
H2B H 0.3491 0.5144 0.8129 0.050 Uiso 1 1 calc R . .
H2C H 0.3270 0.5450 0.7756 0.050 Uiso 1 1 calc R . .
C3 C 0.3031(3) 0.68466(19) 0.76285(11) 0.0225(9) Uani 1 1 d . . .
H3 H 0.2615 0.6527 0.7576 0.027 Uiso 1 1 calc R . .
C4 C 0.3603(3) 0.71740(19) 0.73748(12) 0.0238(9) Uani 1 1 d . . .
H4 H 0.3631 0.7100 0.7129 0.029 Uiso 1 1 calc R . .
C5 C 0.4120(3) 0.7632(2) 0.75665(12) 0.0249(9) Uani 1 1 d . . .
H5 H 0.4542 0.7913 0.7468 0.030 Uiso 1 1 calc R . .
C6 C 0.3881(3) 0.7584(2) 0.79340(12) 0.0233(9) Uani 1 1 d . . .
H6 H 0.4120 0.7828 0.8118 0.028 Uiso 1 1 calc R . .
C7 C 0.3213(3) 0.7098(2) 0.79734(12) 0.0237(9) Uani 1 1 d . . .
H7 H 0.2943 0.6967 0.8188 0.028 Uiso 1 1 calc R . .
C11 C 0.6085(3) 0.78170(18) 0.80748(11) 0.0194(8) Uani 1 1 d . . .
C12 C 0.6417(3) 0.79956(19) 0.77366(12) 0.0221(8) Uani 1 1 d . . .
H12 H 0.6458 0.7700 0.7555 0.026 Uiso 1 1 calc R . .
C13 C 0.6686(3) 0.8600(2) 0.76659(12) 0.0273(10) Uani 1 1 d . . .
H13 H 0.6914 0.8708 0.7440 0.033 Uiso 1 1 calc R . .
C14 C 0.6615(3) 0.9048(2) 0.79340(13) 0.0287(10) Uani 1 1 d . . .
H14 H 0.6820 0.9452 0.7893 0.034 Uiso 1 1 calc R . .
C15 C 0.6237(3) 0.8884(2) 0.82615(13) 0.0292(10) Uani 1 1 d . . .
H15 H 0.6155 0.9187 0.8437 0.035 Uiso 1 1 calc R . .
C16 C 0.5975(3) 0.8273(2) 0.83353(11) 0.0229(8) Uani 1 1 d . . .
H16 H 0.5727 0.8171 0.8559 0.027 Uiso 1 1 calc R . .
C21 C 0.5468(3) 0.69865(18) 0.86285(10) 0.0207(8) Uani 1 1 d . . .
C22 C 0.6149(3) 0.7141(2) 0.88861(11) 0.0266(9) Uani 1 1 d . . .
H22 H 0.6766 0.7202 0.8814 0.032 Uiso 1 1 calc R . .
C23 C 0.5915(4) 0.7203(2) 0.92441(12) 0.0327(11) Uani 1 1 d . . .
H23 H 0.6370 0.7312 0.9411 0.039 Uiso 1 1 calc R . .
C24 C 0.4995(4) 0.7101(2) 0.93535(12) 0.0334(10) Uani 1 1 d . . .
H24 H 0.4835 0.7146 0.9594 0.040 Uiso 1 1 calc R . .
C25 C 0.4325(3) 0.6936(2) 0.91083(12) 0.0298(10) Uani 1 1 d . . .
H25 H 0.3714 0.6863 0.9183 0.036 Uiso 1 1 calc R . .
C26 C 0.4563(3) 0.68756(18) 0.87449(11) 0.0224(8) Uani 1 1 d . . .
H26 H 0.4107 0.6760 0.8580 0.027 Uiso 1 1 calc R . .
C31 C 0.6935(3) 0.66169(19) 0.81664(10) 0.0196(8) Uani 1 1 d . . .
C32 C 0.7096(3) 0.6122(2) 0.84059(12) 0.0259(9) Uani 1 1 d . . .
H32 H 0.6628 0.6003 0.8565 0.031 Uiso 1 1 calc R . .
C33 C 0.7943(3) 0.5809(2) 0.84066(14) 0.0358(11) Uani 1 1 d . . .
H33 H 0.8039 0.5481 0.8565 0.043 Uiso 1 1 calc R . .
C34 C 0.8653(3) 0.5984(2) 0.81713(14) 0.0329(11) Uani 1 1 d . . .
H34 H 0.9221 0.5773 0.8172 0.039 Uiso 1 1 calc R . .
C35 C 0.8510(3) 0.6474(2) 0.79360(13) 0.0290(10) Uani 1 1 d . . .
H35 H 0.8983 0.6591 0.7778 0.035 Uiso 1 1 calc R . .
C36 C 0.7661(3) 0.67917(19) 0.79357(11) 0.0230(8) Uani 1 1 d . . .
H36 H 0.7575 0.7125 0.7780 0.028 Uiso 1 1 calc R . .
C41 C 0.6269(3) 0.6684(2) 0.70903(10) 0.0198(7) Uani 1 1 d . . .
C42 C 0.7224(3) 0.6570(2) 0.70512(12) 0.0273(9) Uani 1 1 d . . .
H42 H 0.7477 0.6195 0.7129 0.033 Uiso 1 1 calc R . .
C43 C 0.7800(3) 0.7020(3) 0.68948(13) 0.0357(11) Uani 1 1 d . . .
H43 H 0.8438 0.6945 0.6873 0.043 Uiso 1 1 calc R . .
C44 C 0.7431(3) 0.7575(2) 0.67728(12) 0.0333(11) Uani 1 1 d . . .
H44 H 0.7825 0.7878 0.6679 0.040 Uiso 1 1 calc R . .
C45 C 0.6480(3) 0.7679(2) 0.67903(12) 0.0297(10) Uani 1 1 d . . .
H45 H 0.6224 0.8042 0.6697 0.036 Uiso 1 1 calc R . .
C46 C 0.5912(3) 0.72344(19) 0.69488(11) 0.0237(9) Uani 1 1 d . . .
H46 H 0.5271 0.7306 0.6961 0.028 Uiso 1 1 calc R . .
C51 C 0.4732(3) 0.59475(18) 0.69154(10) 0.0201(8) Uani 1 1 d . . .
C52 C 0.3758(3) 0.58842(19) 0.69154(12) 0.0226(8) Uani 1 1 d . . .
H52 H 0.3420 0.5980 0.7121 0.027 Uiso 1 1 calc R . .
C53 C 0.3290(3) 0.5678(2) 0.66097(13) 0.0292(10) Uani 1 1 d . . .
H53 H 0.2640 0.5652 0.6609 0.035 Uiso 1 1 calc R . .
C54 C 0.3790(3) 0.5513(2) 0.63070(12) 0.0302(10) Uani 1 1 d . . .
H54 H 0.3476 0.5362 0.6106 0.036 Uiso 1 1 calc R . .
C55 C 0.4759(4) 0.5572(2) 0.62999(12) 0.0313(10) Uani 1 1 d . . .
H55 H 0.5095 0.5468 0.6095 0.038 Uiso 1 1 calc R . .
C56 C 0.5218(3) 0.5788(2) 0.66045(11) 0.0260(9) Uani 1 1 d . . .
H56 H 0.5866 0.5827 0.6601 0.031 Uiso 1 1 calc R . .
C61 C 0.5946(3) 0.54416(19) 0.74228(10) 0.0200(8) Uani 1 1 d . . .
C62 C 0.6809(3) 0.5375(2) 0.75893(12) 0.0250(9) Uani 1 1 d . . .
H62 H 0.7178 0.5723 0.7631 0.030 Uiso 1 1 calc R . .
C63 C 0.7128(3) 0.4788(2) 0.76956(13) 0.0308(10) Uani 1 1 d . . .
H63 H 0.7714 0.4749 0.7802 0.037 Uiso 1 1 calc R . .
C64 C 0.6579(3) 0.4265(2) 0.76435(13) 0.0307(10) Uani 1 1 d . . .
H64 H 0.6792 0.3876 0.7716 0.037 Uiso 1 1 calc R . .
C65 C 0.5718(3) 0.4325(2) 0.74836(13) 0.0302(10) Uani 1 1 d . . .
H65 H 0.5343 0.3976 0.7452 0.036 Uiso 1 1 calc R . .
C66 C 0.5402(3) 0.49058(18) 0.73687(11) 0.0227(8) Uani 1 1 d . . .
H66 H 0.4824 0.4938 0.7255 0.027 Uiso 1 1 calc R . .
Ru2 Ru 0.48684(2) 0.670554(15) 0.436709(8) 0.01737(7) Uani 1 1 d . . .
P1A P 0.60425(7) 0.69754(5) 0.47719(3) 0.01705(19) Uani 1 1 d . . .
P2A P 0.56972(7) 0.61058(5) 0.39533(3) 0.0174(2) Uani 1 1 d . . .
N1A N 0.5114(3) 0.55695(16) 0.48228(10) 0.0254(8) Uani 1 1 d . . .
H1AA H 0.4903 0.5242 0.4928 0.030 Uiso 1 1 calc R . .
H1AB H 0.5696 0.5666 0.4841 0.030 Uiso 1 1 calc R . .
C1A C 0.4550(3) 0.59199(19) 0.46354(10) 0.0207(8) Uani 1 1 d . . .
C2A C 0.3561(3) 0.5667(2) 0.46375(15) 0.0359(12) Uani 1 1 d . . .
H2AA H 0.3127 0.6004 0.4668 0.054 Uiso 1 1 calc R . .
H2AB H 0.3492 0.5377 0.4832 0.054 Uiso 1 1 calc R . .
H2AC H 0.3438 0.5460 0.4414 0.054 Uiso 1 1 calc R . .
C3A C 0.3425(3) 0.6934(2) 0.41522(13) 0.0309(10) Uani 1 1 d . . .
H3A H 0.2997 0.6631 0.4083 0.037 Uiso 1 1 calc R . .
C4A C 0.4109(3) 0.72223(19) 0.39280(12) 0.0240(9) Uani 1 1 d . . .
H4A H 0.4209 0.7132 0.3687 0.029 Uiso 1 1 calc R . .
C5A C 0.4608(3) 0.7665(2) 0.41307(12) 0.0285(9) Uani 1 1 d . . .
H5A H 0.5082 0.7924 0.4047 0.034 Uiso 1 1 calc R . .
C6A C 0.4248(3) 0.76408(19) 0.44886(13) 0.0272(9) Uani 1 1 d . . .
H6A H 0.4457 0.7878 0.4682 0.033 Uiso 1 1 calc R . .
C7A C 0.3519(3) 0.7194(2) 0.44992(13) 0.0280(10) Uani 1 1 d . . .
H7A H 0.3164 0.7090 0.4700 0.034 Uiso 1 1 calc R . .
C11A C 0.6389(3) 0.77988(19) 0.47125(11) 0.0196(8) Uani 1 1 d . . .
C12A C 0.6745(3) 0.7989(2) 0.43801(12) 0.0231(9) Uani 1 1 d . . .
H12A H 0.6827 0.7697 0.4199 0.028 Uiso 1 1 calc R . .
C13A C 0.6977(3) 0.8606(2) 0.43161(13) 0.0263(9) Uani 1 1 d . . .
H13A H 0.7223 0.8723 0.4095 0.032 Uiso 1 1 calc R . .
C14A C 0.6842(3) 0.9049(2) 0.45833(13) 0.0271(9) Uani 1 1 d . . .
H14A H 0.7001 0.9462 0.4542 0.033 Uiso 1 1 calc R . .
C15A C 0.6471(3) 0.8876(2) 0.49098(12) 0.0271(9) Uani 1 1 d . . .
H15A H 0.6370 0.9174 0.5086 0.033 Uiso 1 1 calc R . .
C16A C 0.6246(3) 0.8250(2) 0.49773(11) 0.0215(8) Uani 1 1 d . . .
H16A H 0.6001 0.8136 0.5199 0.026 Uiso 1 1 calc R . .
C21A C 0.5686(3) 0.69668(19) 0.52441(11) 0.0209(8) Uani 1 1 d . . .
C22A C 0.6357(3) 0.7069(2) 0.55168(11) 0.0246(9) Uani 1 1 d . . .
H22A H 0.6985 0.7114 0.5456 0.030 Uiso 1 1 calc R . .
C23A C 0.6088(3) 0.7102(2) 0.58721(12) 0.0277(9) Uani 1 1 d . . .
H23A H 0.6539 0.7161 0.6049 0.033 Uiso 1 1 calc R . .
C24A C 0.5155(4) 0.7050(2) 0.59696(12) 0.0310(10) Uani 1 1 d . . .
H24A H 0.4973 0.7088 0.6208 0.037 Uiso 1 1 calc R . .
C25A C 0.4499(3) 0.6939(2) 0.57022(12) 0.0294(9) Uani 1 1 d . . .
H25A H 0.3872 0.6891 0.5763 0.035 Uiso 1 1 calc R . .
C26A C 0.4765(3) 0.69003(19) 0.53458(11) 0.0227(8) Uani 1 1 d . . .
H26A H 0.4312 0.6828 0.5171 0.027 Uiso 1 1 calc R . .
C31A C 0.7179(3) 0.65755(19) 0.47987(11) 0.0218(8) Uani 1 1 d . . .
C32A C 0.7304(3) 0.6072(2) 0.50344(12) 0.0250(9) Uani 1 1 d . . .
H32A H 0.6819 0.5960 0.5188 0.030 Uiso 1 1 calc R . .
C33A C 0.8130(3) 0.5739(2) 0.50425(13) 0.0287(10) Uani 1 1 d . . .
H33A H 0.8198 0.5410 0.5203 0.034 Uiso 1 1 calc R . .
C34A C 0.8861(3) 0.5892(2) 0.48126(14) 0.0333(11) Uani 1 1 d . . .
H34A H 0.9415 0.5665 0.4817 0.040 Uiso 1 1 calc R . .
C35A C 0.8756(3) 0.6389(2) 0.45752(14) 0.0316(10) Uani 1 1 d . . .
H35A H 0.9242 0.6497 0.4422 0.038 Uiso 1 1 calc R . .
C36A C 0.7923(3) 0.6721(2) 0.45689(11) 0.0257(8) Uani 1 1 d . . .
H36A H 0.7857 0.7048 0.4408 0.031 Uiso 1 1 calc R . .
C41A C 0.6741(3) 0.6454(2) 0.37465(11) 0.0253(9) Uani 1 1 d . . .
C42A C 0.7584(4) 0.6127(3) 0.36931(14) 0.0414(13) Uani 1 1 d . . .
H42A H 0.7626 0.5708 0.3754 0.050 Uiso 1 1 calc R . .
C43A C 0.8349(4) 0.6435(4) 0.35496(15) 0.0570(19) Uani 1 1 d . . .
H43A H 0.8910 0.6223 0.3518 0.068 Uiso 1 1 calc R . .
C44A C 0.8291(4) 0.7042(3) 0.34554(15) 0.0505(16) Uani 1 1 d . . .
H44A H 0.8822 0.7246 0.3372 0.061 Uiso 1 1 calc R . .
C45A C 0.7449(4) 0.7367(3) 0.34808(14) 0.0494(15) Uani 1 1 d . . .
H45A H 0.7404 0.7776 0.3402 0.059 Uiso 1 1 calc R . .
C46A C 0.6671(4) 0.7061(2) 0.36281(12) 0.0336(11) Uani 1 1 d . . .
H46A H 0.6102 0.7269 0.3646 0.040 Uiso 1 1 calc R . .
C51A C 0.5049(3) 0.58773(19) 0.35440(11) 0.0214(8) Uani 1 1 d . . .
C52A C 0.4074(3) 0.5815(2) 0.35439(12) 0.0257(9) Uani 1 1 d . . .
H52A H 0.3736 0.5916 0.3749 0.031 Uiso 1 1 calc R . .
C53A C 0.3604(3) 0.5605(2) 0.32406(14) 0.0329(11) Uani 1 1 d . . .
H53A H 0.2954 0.5581 0.3243 0.040 Uiso 1 1 calc R . .
C54A C 0.4088(3) 0.5431(2) 0.29372(13) 0.0324(10) Uani 1 1 d . . .
H54A H 0.3772 0.5283 0.2736 0.039 Uiso 1 1 calc R . .
C55A C 0.5052(4) 0.5481(2) 0.29366(12) 0.0349(11) Uani 1 1 d . . .
H55A H 0.5385 0.5363 0.2733 0.042 Uiso 1 1 calc R . .
C56A C 0.5534(3) 0.5701(2) 0.32328(12) 0.0290(10) Uani 1 1 d . . .
H56A H 0.6183 0.5733 0.3225 0.035 Uiso 1 1 calc R . .
C61A C 0.6071(3) 0.5334(2) 0.41072(11) 0.0222(8) Uani 1 1 d . . .
C62A C 0.6890(3) 0.5229(2) 0.42990(12) 0.0288(10) Uani 1 1 d . . .
H62A H 0.7310 0.5555 0.4334 0.035 Uiso 1 1 calc R . .
C63A C 0.7093(4) 0.4645(2) 0.44401(14) 0.0377(12) Uani 1 1 d . . .
H63A H 0.7652 0.4580 0.4562 0.045 Uiso 1 1 calc R . .
C64A C 0.6465(4) 0.4160(2) 0.43985(16) 0.0472(14) Uani 1 1 d . . .
H64A H 0.6597 0.3771 0.4495 0.057 Uiso 1 1 calc R . .
C65A C 0.5631(4) 0.4258(2) 0.42109(15) 0.0415(13) Uani 1 1 d . . .
H65A H 0.5203 0.3936 0.4185 0.050 Uiso 1 1 calc R . .
C66A C 0.5443(3) 0.48373(19) 0.40633(12) 0.0269(9) Uani 1 1 d . . .
H66A H 0.4894 0.4897 0.3934 0.032 Uiso 1 1 calc R . .
Ru3 Ru 1.03934(2) 0.334440(16) 0.611477(8) 0.02113(7) Uani 1 1 d . . .
P1B P 0.91826(7) 0.30713(5) 0.64997(3) 0.0195(2) Uani 1 1 d . . .
P2B P 0.95700(8) 0.38442(5) 0.56586(3) 0.0205(2) Uani 1 1 d . . .
N1B N 0.9960(3) 0.45279(17) 0.65039(9) 0.0263(8) Uani 1 1 d . . .
H1BA H 1.0124 0.4875 0.6600 0.032 Uiso 1 1 calc R . .
H1BB H 0.9382 0.4417 0.6505 0.032 Uiso 1 1 calc R . .
C1B C 1.0594(3) 0.41670(19) 0.63561(11) 0.0232(8) Uani 1 1 d . . .
C2B C 1.1553(3) 0.4453(3) 0.63854(18) 0.0457(14) Uani 1 1 d . . .
H2BA H 1.2004 0.4134 0.6437 0.068 Uiso 1 1 calc R . .
H2BB H 1.1556 0.4755 0.6575 0.068 Uiso 1 1 calc R . .
H2BC H 1.1711 0.4652 0.6163 0.068 Uiso 1 1 calc R . .
C3B C 1.1902(3) 0.3155(2) 0.59588(15) 0.0381(13) Uani 1 1 d . . .
H3B H 1.2322 0.3468 0.5897 0.046 Uiso 1 1 calc R . .
C4B C 1.1300(4) 0.2829(2) 0.57184(14) 0.0386(13) Uani 1 1 d . . .
H4B H 1.1253 0.2897 0.5472 0.046 Uiso 1 1 calc R . .
C5B C 1.0781(4) 0.2383(2) 0.59188(15) 0.0359(12) Uani 1 1 d . . .
H5B H 1.0344 0.2104 0.5828 0.043 Uiso 1 1 calc R . .
C6B C 1.1057(3) 0.2443(2) 0.62834(15) 0.0351(12) Uani 1 1 d . . .
H6B H 1.0824 0.2212 0.6475 0.042 Uiso 1 1 calc R . .
C7B C 1.1748(3) 0.2915(2) 0.63069(16) 0.0383(12) Uani 1 1 d . . .
H7B H 1.2047 0.3045 0.6516 0.046 Uiso 1 1 calc R . .
C11B C 0.8871(3) 0.22414(19) 0.64439(12) 0.0235(9) Uani 1 1 d . . .
C12B C 0.8522(3) 0.2041(2) 0.61140(13) 0.0283(10) Uani 1 1 d . . .
H12B H 0.8455 0.2325 0.5928 0.034 Uiso 1 1 calc R . .
C13B C 0.8272(3) 0.1424(2) 0.60586(14) 0.0319(11) Uani 1 1 d . . .
H13B H 0.8020 0.1300 0.5840 0.038 Uiso 1 1 calc R . .
C14B C 0.8402(3) 0.0992(2) 0.63309(15) 0.0341(11) Uani 1 1 d . . .
H14B H 0.8233 0.0579 0.6296 0.041 Uiso 1 1 calc R . .
C15B C 0.8781(3) 0.1178(2) 0.66537(14) 0.0317(11) Uani 1 1 d . . .
H15B H 0.8886 0.0885 0.6833 0.038 Uiso 1 1 calc R . .
C16B C 0.9009(3) 0.17978(19) 0.67130(12) 0.0246(9) Uani 1 1 d . . .
H16B H 0.9255 0.1918 0.6933 0.030 Uiso 1 1 calc R . .
C21B C 0.9482(3) 0.31010(19) 0.69789(11) 0.0238(8) Uani 1 1 d . . .
C22B C 0.8800(3) 0.2978(2) 0.72394(12) 0.0280(9) Uani 1 1 d . . .
H22B H 0.8176 0.2937 0.7172 0.034 Uiso 1 1 calc R . .
C23B C 0.9049(4) 0.2916(2) 0.76002(13) 0.0344(11) Uani 1 1 d . . .
H23B H 0.8596 0.2823 0.7771 0.041 Uiso 1 1 calc R . .
C24B C 0.9966(4) 0.2991(2) 0.77015(12) 0.0332(10) Uani 1 1 d . . .
H24B H 1.0131 0.2955 0.7942 0.040 Uiso 1 1 calc R . .
C25B C 1.0647(3) 0.3122(2) 0.74483(13) 0.0344(11) Uani 1 1 d . . .
H25B H 1.1266 0.3176 0.7519 0.041 Uiso 1 1 calc R . .
C26B C 1.0402(3) 0.3172(2) 0.70886(11) 0.0269(9) Uani 1 1 d . . .
H26B H 1.0863 0.3255 0.6919 0.032 Uiso 1 1 calc R . .
C31B C 0.8022(3) 0.34556(18) 0.65050(11) 0.0199(8) Uani 1 1 d . . .
C32B C 0.7875(3) 0.3973(2) 0.67266(11) 0.0246(9) Uani 1 1 d . . .
H32B H 0.8345 0.4099 0.6883 0.030 Uiso 1 1 calc R . .
C33B C 0.7037(3) 0.4301(2) 0.67159(13) 0.0301(10) Uani 1 1 d . . .
H33B H 0.6953 0.4644 0.6865 0.036 Uiso 1 1 calc R . .
C34B C 0.6328(3) 0.4122(2) 0.64871(14) 0.0323(11) Uani 1 1 d . . .
H34B H 0.5770 0.4345 0.6479 0.039 Uiso 1 1 calc R . .
C35B C 0.6458(3) 0.3602(2) 0.62668(13) 0.0281(10) Uani 1 1 d . . .
H35B H 0.5982 0.3475 0.6113 0.034 Uiso 1 1 calc R . .
C36B C 0.7297(3) 0.3274(2) 0.62770(11) 0.0231(8) Uani 1 1 d . . .
H36B H 0.7376 0.2929 0.6130 0.028 Uiso 1 1 calc R . .
C41B C 0.8665(3) 0.3367(2) 0.54389(11) 0.0308(10) Uani 1 1 d . . .
C42B C 0.7738(4) 0.3509(3) 0.53991(14) 0.0477(15) Uani 1 1 d . . .
H42B H 0.7515 0.3898 0.5467 0.057 Uiso 1 1 calc R . .
C43B C 0.7110(5) 0.3051(4) 0.52516(16) 0.0607(19) Uani 1 1 d . . .
H43B H 0.6474 0.3133 0.5227 0.073 Uiso 1 1 calc R . .
C44B C 0.7480(6) 0.2492(3) 0.51493(14) 0.0595(19) Uani 1 1 d . . .
H44B H 0.7073 0.2190 0.5062 0.071 Uiso 1 1 calc R . .
C45B C 0.8394(6) 0.2352(3) 0.51671(14) 0.0551(18) Uani 1 1 d . . .
H45B H 0.8619 0.1973 0.5083 0.066 Uiso 1 1 calc R . .
C46B C 0.8986(5) 0.2789(3) 0.53136(13) 0.0450(14) Uani 1 1 d . . .
H46B H 0.9621 0.2698 0.5330 0.054 Uiso 1 1 calc R . .
C51B C 1.0257(3) 0.40601(19) 0.52569(11) 0.0249(9) Uani 1 1 d . . .
C52B C 1.1231(3) 0.4146(2) 0.52711(12) 0.0278(9) Uani 1 1 d . . .
H52B H 1.1553 0.4075 0.5484 0.033 Uiso 1 1 calc R . .
C53B C 1.1715(4) 0.4338(2) 0.49667(14) 0.0368(12) Uani 1 1 d . . .
H53B H 1.2362 0.4380 0.4976 0.044 Uiso 1 1 calc R . .
C54B C 1.1252(4) 0.4466(2) 0.46531(13) 0.0372(12) Uani 1 1 d . . .
H54B H 1.1583 0.4600 0.4452 0.045 Uiso 1 1 calc R . .
C55B C 1.0289(4) 0.4396(2) 0.46376(12) 0.0371(12) Uani 1 1 d . . .
H55B H 0.9970 0.4488 0.4427 0.045 Uiso 1 1 calc R . .
C56B C 0.9800(4) 0.4188(2) 0.49367(12) 0.0307(10) Uani 1 1 d . . .
H56B H 0.9155 0.4134 0.4922 0.037 Uiso 1 1 calc R . .
C61B C 0.9072(3) 0.46080(19) 0.57632(11) 0.0219(8) Uani 1 1 d . . .
C62B C 0.8212(3) 0.4705(2) 0.59280(12) 0.0285(10) Uani 1 1 d . . .
H62B H 0.7812 0.4371 0.5967 0.034 Uiso 1 1 calc R . .
C63B C 0.7944(4) 0.5298(2) 0.60348(14) 0.0377(12) Uani 1 1 d . . .
H63B H 0.7358 0.5357 0.6138 0.045 Uiso 1 1 calc R . .
C64B C 0.8536(4) 0.5803(2) 0.59901(14) 0.0387(12) Uani 1 1 d . . .
H64B H 0.8354 0.6198 0.6066 0.046 Uiso 1 1 calc R . .
C65B C 0.9405(4) 0.5712(2) 0.58301(13) 0.0332(10) Uani 1 1 d . . .
H65B H 0.9808 0.6048 0.5800 0.040 Uiso 1 1 calc R . .
C66B C 0.9678(3) 0.51249(19) 0.57145(12) 0.0269(9) Uani 1 1 d . . .
H66B H 1.0258 0.5070 0.5605 0.032 Uiso 1 1 calc R . .
P3 P 0.09404(9) 0.57773(6) 0.38500(3) 0.0268(2) Uani 1 1 d . . .
F1 F 0.0631(2) 0.57363(13) 0.34367(7) 0.0413(7) Uani 1 1 d . . .
F2 F 0.0472(2) 0.64405(13) 0.38745(8) 0.0389(7) Uani 1 1 d . . .
F3 F 0.1265(3) 0.58226(18) 0.42571(8) 0.0741(13) Uani 1 1 d . . .
F4 F 0.1434(3) 0.51088(15) 0.38185(8) 0.0519(9) Uani 1 1 d . . .
F5 F 0.1894(2) 0.60993(17) 0.37228(10) 0.0547(9) Uani 1 1 d . . .
F6 F -0.0003(3) 0.54513(17) 0.39649(11) 0.0686(11) Uani 1 1 d . . .
P4 P 0.43725(10) 0.42048(6) 0.54773(3) 0.0353(3) Uani 1 1 d . . .
F1A F 0.4337(3) 0.42758(15) 0.50500(8) 0.0499(8) Uani 1 1 d . . .
F2A F 0.4970(3) 0.35998(19) 0.54404(12) 0.0834(13) Uani 1 1 d . . .
F3A F 0.4405(4) 0.4142(2) 0.59006(9) 0.0785(13) Uani 1 1 d . . .
F4A F 0.3755(4) 0.4808(2) 0.55070(11) 0.1000(18) Uani 1 1 d . . .
F5A F 0.3471(3) 0.3788(2) 0.54523(11) 0.0765(13) Uani 1 1 d . . .
F6A F 0.5278(4) 0.4616(2) 0.54917(14) 0.1052(19) Uani 1 1 d . . .
P5B P 0.0640(2) 0.61118(15) 0.70138(8) 0.0401(7) Uiso 0.50 1 d PD A 2
F1BB F 0.0627(6) 0.5802(4) 0.66970(13) 0.048(2) Uiso 0.50 1 d PD B 1
F2BA F -0.0081(5) 0.6498(3) 0.7049(2) 0.0606(19) Uiso 0.50 1 d PD B 1
F2BB F 0.0125(6) 0.6702(3) 0.6856(2) 0.080(2) Uiso 0.50 1 d PD A 2
F3BA F 0.0484(6) 0.6359(4) 0.74095(15) 0.070(2) Uiso 0.50 1 d PD A 2
F3BB F 0.0623(5) 0.6085(3) 0.75301(12) 0.0519(17) Uiso 0.50 1 d PD B 1
F4BA F 0.1484(5) 0.5494(3) 0.7184(2) 0.058(2) Uiso 0.50 1 d PD B 1
F4BB F 0.1053(8) 0.5463(3) 0.7142(3) 0.098(4) Uiso 0.50 1 d PD A 2
F5BB F 0.1553(4) 0.6367(4) 0.7057(2) 0.054(2) Uiso 0.50 1 d PD B 1
F6BA F -0.0331(5) 0.5753(5) 0.7027(3) 0.106(3) Uiso 0.50 1 d PD A 2
F6BB F -0.0121(4) 0.5440(3) 0.7166(2) 0.0564(18) Uiso 0.50 1 d PD B 1
P5A P 0.06477(17) 0.59551(13) 0.71136(7) 0.0282(6) Uiso 0.50 1 d PD B 1
F5BA F 0.1529(4) 0.6544(3) 0.7000(2) 0.045(2) Uiso 0.50 1 d PD A 2
F1BA F 0.0851(6) 0.5870(4) 0.66203(14) 0.049(2) Uiso 0.50 1 d PD A 2

loop_
_atom_site_aniso_label
_atom_site_aniso_U_11
_atom_site_aniso_U_22
_atom_site_aniso_U_33
_atom_site_aniso_U_23
_atom_site_aniso_U_13
_atom_site_aniso_U_12
Ru1 0.01511(13) 0.01536(13) 0.01716(13) -0.00117(12) -0.00127(11) 0.00106(14)
P1 0.0174(4) 0.0167(5) 0.0154(5) -0.0009(4) -0.0009(4) -0.0015(4)
P2 0.0178(5) 0.0154(4) 0.0156(4) -0.0008(3) -0.0005(4) 0.0004(4)
N1 0.0195(16) 0.0210(17) 0.0247(18) 0.0044(14) 0.0003(14) -0.0011(14)
C1 0.024(2) 0.0179(18) 0.0170(18) -0.0031(15) 0.0033(15) -0.0023(15)
C2 0.024(2) 0.028(2) 0.047(3) 0.011(2) -0.002(2) -0.0083(19)
C3 0.0151(18) 0.023(2) 0.030(2) 0.0007(16) -0.0022(15) 0.0080(14)
C4 0.023(2) 0.021(2) 0.027(2) -0.0012(17) -0.0110(17) 0.0126(16)
C5 0.022(2) 0.021(2) 0.032(2) 0.0007(18) -0.0047(17) 0.0031(16)
C6 0.0168(19) 0.023(2) 0.030(2) -0.0070(18) -0.0043(16) 0.0072(16)
C7 0.0144(18) 0.027(2) 0.029(2) -0.0013(18) 0.0020(16) 0.0064(16)
C11 0.0180(18) 0.0177(19) 0.022(2) -0.0003(16) -0.0039(15) 0.0029(15)
C12 0.0197(19) 0.0187(19) 0.028(2) -0.0003(17) 0.0016(16) -0.0004(15)
C13 0.030(2) 0.026(2) 0.027(2) 0.0076(18) -0.0015(18) -0.0020(18)
C14 0.030(2) 0.019(2) 0.037(3) 0.0041(18) -0.0071(19) -0.0009(17)
C15 0.026(2) 0.022(2) 0.040(3) -0.011(2) -0.0059(19) 0.0042(17)
C16 0.0183(17) 0.023(2) 0.028(2) -0.0016(18) -0.0029(15) -0.0002(17)
C21 0.0258(19) 0.0200(19) 0.0165(18) -0.0008(15) -0.0022(16) -0.0016(17)
C22 0.027(2) 0.033(2) 0.020(2) -0.0047(18) -0.0005(17) -0.0078(18)
C23 0.045(3) 0.037(3) 0.016(2) 0.0016(19) -0.0025(19) -0.007(2)
C24 0.050(3) 0.033(2) 0.017(2) -0.0022(18) 0.006(2) -0.002(2)
C25 0.026(2) 0.036(2) 0.028(2) 0.0010(19) 0.0087(17) -0.0047(18)
C26 0.0234(19) 0.023(2) 0.0207(19) -0.0021(15) -0.0008(16) 0.0014(16)
C31 0.0163(17) 0.0189(19) 0.0236(19) -0.0033(16) -0.0033(14) -0.0006(15)
C32 0.030(2) 0.026(2) 0.022(2) 0.0001(17) -0.0037(17) 0.0016(18)
C33 0.031(2) 0.033(3) 0.043(3) 0.006(2) -0.015(2) 0.003(2)
C34 0.019(2) 0.034(3) 0.045(3) -0.010(2) -0.0089(19) 0.0058(18)
C35 0.022(2) 0.029(2) 0.036(3) -0.0101(19) 0.0037(18) -0.0010(17)
C36 0.0227(19) 0.020(2) 0.027(2) -0.0040(17) -0.0005(16) -0.0037(15)
C41 0.0215(17) 0.0205(18) 0.0173(17) -0.0014(17) -0.0012(14) -0.0007(17)
C42 0.023(2) 0.031(3) 0.028(2) 0.0052(19) 0.0007(16) 0.0034(17)
C43 0.019(2) 0.051(3) 0.036(3) 0.011(2) 0.0051(19) -0.002(2)
C44 0.031(2) 0.046(3) 0.023(2) 0.005(2) 0.0028(18) -0.013(2)
C45 0.042(3) 0.027(2) 0.020(2) 0.0029(18) 0.0038(19) -0.008(2)
C46 0.025(2) 0.022(2) 0.023(2) 0.0010(17) -0.0006(16) -0.0020(16)
C51 0.030(2) 0.0148(18) 0.0159(18) 0.0005(14) -0.0037(16) -0.0017(15)
C52 0.021(2) 0.021(2) 0.025(2) -0.0052(17) -0.0017(16) 0.0002(16)
C53 0.028(2) 0.026(2) 0.034(3) -0.0072(19) -0.0104(19) 0.0005(18)
C54 0.041(3) 0.029(2) 0.020(2) -0.0016(18) -0.0113(19) -0.001(2)
C55 0.047(3) 0.028(2) 0.018(2) -0.0045(17) -0.0025(19) 0.000(2)
C56 0.029(2) 0.027(2) 0.022(2) -0.0019(17) -0.0017(17) -0.0008(17)
C61 0.024(2) 0.0190(19) 0.0166(19) -0.0050(15) 0.0010(15) 0.0029(15)
C62 0.028(2) 0.024(2) 0.023(2) -0.0019(17) -0.0050(17) 0.0006(17)
C63 0.030(2) 0.031(2) 0.031(3) -0.002(2) -0.0116(19) 0.0089(19)
C64 0.037(3) 0.019(2) 0.036(3) 0.0014(19) -0.004(2) 0.0097(19)
C65 0.027(2) 0.020(2) 0.043(3) -0.0038(19) -0.003(2) -0.0020(17)
C66 0.0185(18) 0.0174(19) 0.032(2) -0.0058(16) -0.0072(17) -0.0012(16)
Ru2 0.01436(12) 0.01684(14) 0.02093(14) -0.00188(13) -0.00197(11) 0.00122(12)
P1A 0.0151(4) 0.0177(5) 0.0183(5) -0.0017(4) -0.0010(4) -0.0007(4)
P2A 0.0158(5) 0.0187(5) 0.0178(5) -0.0001(4) -0.0002(3) 0.0002(4)
N1A 0.0256(18) 0.0245(18) 0.0262(18) 0.0052(15) 0.0006(15) -0.0032(15)
C1A 0.0158(17) 0.025(2) 0.0216(19) -0.0031(15) 0.0064(16) -0.0039(16)
C2A 0.020(2) 0.041(3) 0.047(3) 0.012(2) 0.005(2) -0.0047(19)
C3A 0.0163(19) 0.038(3) 0.039(3) -0.005(2) -0.0119(18) 0.0042(18)
C4A 0.022(2) 0.024(2) 0.026(2) 0.0033(17) -0.0098(16) 0.0083(16)
C5A 0.028(2) 0.021(2) 0.037(2) 0.0033(18) -0.0102(19) 0.0056(18)
C6A 0.0211(19) 0.022(2) 0.039(3) -0.0078(19) -0.0083(18) 0.0107(16)
C7A 0.0146(18) 0.034(2) 0.035(2) -0.007(2) 0.0018(17) 0.0075(16)
C11A 0.0183(18) 0.022(2) 0.0188(19) -0.0005(16) -0.0001(15) 0.0001(15)
C12A 0.0203(19) 0.026(2) 0.024(2) -0.0031(18) -0.0023(17) 0.0015(16)
C13A 0.024(2) 0.025(2) 0.030(2) 0.0058(18) 0.0011(17) 0.0010(17)
C14A 0.027(2) 0.021(2) 0.034(2) -0.0007(18) -0.0010(18) -0.0029(17)
C15A 0.028(2) 0.023(2) 0.030(2) -0.0080(18) -0.0053(18) 0.0010(17)
C16A 0.0193(18) 0.023(2) 0.0226(19) -0.0009(17) -0.0002(14) 0.0019(16)
C21A 0.0204(19) 0.0213(19) 0.021(2) -0.0018(16) -0.0019(15) -0.0010(15)
C22A 0.0206(19) 0.032(2) 0.021(2) -0.0016(18) 0.0008(16) -0.0055(16)
C23A 0.032(2) 0.028(2) 0.024(2) -0.0029(18) -0.0046(18) -0.0033(18)
C24A 0.038(3) 0.034(3) 0.020(2) -0.0034(18) 0.0041(19) 0.000(2)
C25A 0.024(2) 0.036(2) 0.029(2) -0.0016(19) 0.0063(18) 0.0012(19)
C26A 0.023(2) 0.024(2) 0.0214(19) -0.0012(16) -0.0001(15) 0.0000(15)
C31A 0.0180(17) 0.025(2) 0.0229(19) -0.0032(16) -0.0044(15) 0.0026(15)
C32A 0.024(2) 0.024(2) 0.027(2) 0.0025(18) -0.0057(17) 0.0008(17)
C33A 0.026(2) 0.027(2) 0.033(2) 0.0019(19) -0.0104(18) 0.0058(18)
C34A 0.024(2) 0.032(3) 0.044(3) -0.004(2) -0.007(2) 0.0069(19)
C35A 0.020(2) 0.035(3) 0.040(3) -0.003(2) 0.0039(18) -0.0005(18)
C36A 0.0189(18) 0.026(2) 0.032(2) 0.003(2) 0.0017(15) -0.0042(18)
C41A 0.0181(19) 0.039(2) 0.019(2) 0.0052(18) -0.0021(15) -0.0076(17)
C42A 0.032(3) 0.064(4) 0.028(3) 0.017(3) 0.003(2) 0.006(2)
C43A 0.022(2) 0.110(6) 0.039(3) 0.024(3) -0.002(2) -0.008(3)
C44A 0.033(3) 0.085(5) 0.034(3) 0.018(3) -0.002(2) -0.022(3)
C45A 0.063(4) 0.061(4) 0.025(3) 0.000(3) 0.007(2) -0.025(3)
C46A 0.041(3) 0.040(3) 0.019(2) -0.008(2) 0.0023(19) -0.011(2)
C51A 0.025(2) 0.0204(19) 0.0185(19) 0.0010(15) -0.0012(16) 0.0015(17)
C52A 0.026(2) 0.029(2) 0.022(2) -0.0033(18) -0.0014(17) -0.0031(17)
C53A 0.029(2) 0.033(3) 0.037(3) -0.005(2) -0.009(2) -0.0035(19)
C54A 0.039(3) 0.028(2) 0.030(2) -0.002(2) -0.013(2) 0.000(2)
C55A 0.043(3) 0.041(3) 0.020(2) -0.0073(19) -0.002(2) 0.004(2)
C56A 0.024(2) 0.036(2) 0.026(2) -0.0045(19) -0.0012(18) 0.0021(19)
C61A 0.024(2) 0.026(2) 0.0161(19) -0.0030(16) 0.0032(15) 0.0057(16)
C62A 0.030(2) 0.031(2) 0.025(2) -0.0017(19) -0.0067(18) 0.0020(18)
C63A 0.038(3) 0.036(3) 0.040(3) -0.007(2) -0.013(2) 0.014(2)
C64A 0.064(4) 0.021(2) 0.057(4) 0.003(2) -0.023(3) 0.009(2)
C65A 0.048(3) 0.019(2) 0.058(3) -0.002(2) -0.012(3) 0.001(2)
C66A 0.031(2) 0.019(2) 0.030(2) -0.0071(17) -0.007(2) 0.0033(18)
Ru3 0.02115(15) 0.01739(15) 0.02484(16) 0.00491(13) 0.00689(12) 0.00346(14)
P1B 0.0199(5) 0.0192(5) 0.0194(5) 0.0023(4) 0.0034(4) 0.0000(4)
P2B 0.0250(5) 0.0167(5) 0.0197(5) 0.0001(4) 0.0014(4) -0.0015(4)
N1B 0.0274(19) 0.0254(18) 0.0263(18) -0.0045(15) 0.0001(15) -0.0031(16)
C1B 0.026(2) 0.022(2) 0.021(2) 0.0048(16) -0.0010(16) -0.0023(16)
C2B 0.025(2) 0.036(3) 0.076(4) -0.003(3) -0.001(3) -0.004(2)
C3B 0.022(2) 0.032(3) 0.061(3) 0.016(2) 0.019(2) 0.0098(18)
C4B 0.048(3) 0.033(3) 0.035(3) 0.008(2) 0.025(2) 0.023(2)
C5B 0.036(3) 0.018(2) 0.053(3) 0.001(2) 0.021(2) 0.0092(19)
C6B 0.029(2) 0.027(2) 0.049(3) 0.017(2) 0.019(2) 0.0134(19)
C7B 0.022(2) 0.040(3) 0.052(3) 0.018(2) 0.011(2) 0.013(2)
C11B 0.023(2) 0.021(2) 0.026(2) 0.0028(17) 0.0042(17) 0.0025(16)
C12B 0.029(2) 0.027(2) 0.029(2) 0.0000(19) 0.0020(18) -0.0012(18)
C13B 0.029(2) 0.026(2) 0.040(3) -0.006(2) 0.002(2) -0.0024(19)
C14B 0.030(2) 0.020(2) 0.052(3) 0.000(2) 0.011(2) 0.0015(18)
C15B 0.024(2) 0.020(2) 0.052(3) 0.014(2) 0.005(2) 0.0028(17)
C16B 0.0193(18) 0.023(2) 0.032(2) 0.0066(17) 0.0025(16) -0.0013(15)
C21B 0.025(2) 0.025(2) 0.022(2) 0.0019(16) 0.0012(17) -0.0028(17)
C22B 0.029(2) 0.033(2) 0.022(2) 0.0059(19) 0.0021(18) -0.0073(19)
C23B 0.039(3) 0.041(3) 0.023(2) 0.004(2) 0.003(2) -0.006(2)
C24B 0.042(3) 0.033(2) 0.025(2) 0.0032(19) -0.011(2) 0.003(2)
C25B 0.030(2) 0.041(3) 0.032(3) 0.000(2) -0.0051(19) 0.001(2)
C26B 0.026(2) 0.030(2) 0.025(2) 0.0029(17) 0.0018(17) 0.0026(17)
C31B 0.0194(18) 0.021(2) 0.0189(19) 0.0038(15) 0.0061(14) 0.0007(14)
C32B 0.024(2) 0.029(2) 0.021(2) 0.0006(17) 0.0025(16) -0.0003(17)
C33B 0.031(2) 0.030(2) 0.029(2) 0.0038(19) 0.0114(19) 0.0045(19)
C34B 0.020(2) 0.036(3) 0.041(3) 0.009(2) 0.0080(19) 0.0082(18)
C35B 0.020(2) 0.031(2) 0.034(2) 0.006(2) 0.0014(17) -0.0030(17)
C36B 0.0224(18) 0.023(2) 0.024(2) 0.0029(18) 0.0024(15) -0.0018(17)
C41B 0.042(2) 0.034(2) 0.0168(19) 0.0008(19) 0.0010(17) -0.018(2)
C42B 0.046(3) 0.071(4) 0.027(3) -0.009(3) -0.002(2) -0.011(3)
C43B 0.055(4) 0.089(5) 0.037(3) -0.002(3) 0.003(3) -0.026(4)
C44B 0.094(5) 0.068(5) 0.016(2) -0.006(3) -0.009(3) -0.029(4)
C45B 0.101(6) 0.042(3) 0.022(3) -0.002(2) -0.012(3) -0.024(3)
C46B 0.075(4) 0.038(3) 0.022(2) -0.001(2) -0.004(2) -0.015(3)
C51B 0.038(3) 0.0154(19) 0.021(2) 0.0020(15) 0.0082(18) -0.0003(17)
C52B 0.037(2) 0.026(2) 0.021(2) 0.0043(17) 0.0064(18) -0.0030(19)
C53B 0.040(3) 0.028(2) 0.043(3) 0.006(2) 0.014(2) -0.003(2)
C54B 0.056(3) 0.029(3) 0.026(2) 0.004(2) 0.017(2) 0.001(2)
C55B 0.060(4) 0.031(3) 0.020(2) 0.0060(18) 0.005(2) -0.003(2)
C56B 0.039(3) 0.025(2) 0.028(2) 0.0019(18) 0.0033(19) -0.0018(19)
C61B 0.027(2) 0.0171(19) 0.022(2) 0.0028(16) -0.0046(16) 0.0026(16)
C62B 0.034(2) 0.023(2) 0.028(2) 0.0075(18) 0.0051(19) 0.0046(18)
C63B 0.040(3) 0.036(3) 0.037(3) 0.007(2) 0.012(2) 0.009(2)
C64B 0.053(3) 0.023(2) 0.041(3) -0.002(2) 0.006(2) 0.011(2)
C65B 0.039(3) 0.020(2) 0.041(3) -0.0015(19) 0.001(2) -0.0024(19)
C66B 0.028(2) 0.021(2) 0.031(2) 0.0025(17) -0.0078(18) -0.0012(17)
P3 0.0326(6) 0.0262(6) 0.0217(6) -0.0013(4) -0.0029(5) 0.0012(5)
F1 0.066(2) 0.0280(14) 0.0297(15) -0.0032(12) -0.0181(14) 0.0004(14)
F2 0.0469(17) 0.0296(14) 0.0402(16) -0.0014(12) 0.0111(14) 0.0082(13)
F3 0.140(4) 0.063(2) 0.0192(16) -0.0055(15) -0.018(2) 0.025(3)
F4 0.083(3) 0.0372(17) 0.0352(17) 0.0023(14) -0.0077(17) 0.0271(17)
F5 0.0285(16) 0.060(2) 0.075(2) 0.0018(19) -0.0056(16) -0.0036(15)
F6 0.059(2) 0.055(2) 0.092(3) 0.017(2) 0.025(2) -0.017(2)
P4 0.0439(8) 0.0328(6) 0.0293(6) 0.0073(5) -0.0005(5) -0.0019(6)
F1A 0.075(2) 0.0432(18) 0.0317(16) 0.0018(14) 0.0088(16) -0.0093(17)
F2A 0.104(3) 0.059(2) 0.088(3) 0.000(2) -0.012(3) 0.034(2)
F3A 0.118(4) 0.086(3) 0.0318(18) 0.0131(19) -0.011(2) 0.005(3)
F4A 0.164(5) 0.087(3) 0.049(2) -0.023(2) -0.025(3) 0.074(3)
F5A 0.065(3) 0.100(3) 0.065(3) 0.025(2) 0.005(2) -0.032(2)
F6A 0.108(4) 0.107(4) 0.100(4) 0.028(3) -0.041(3) -0.066(3)

loop_
_atom_type_symbol
_atom_type_description
_atom_type_scat_dispersion_real
_atom_type_scat_dispersion_imag
_atom_type_scat_source
C C 0.0033 0.0016 'International Tables Vol C Tables 4.2.6.8 and 6.1.1.4'
H H 0.0000 0.0000 'International Tables Vol C Tables 4.2.6.8 and 6.1.1.4'
N N 0.0061 0.0033 'International Tables Vol C Tables 4.2.6.8 and 6.1.1.4'
F F 0.0171 0.0103 'International Tables Vol C Tables 4.2.6.8 and 6.1.1.4'
P P 0.1023 0.0942 'International Tables Vol C Tables 4.2.6.8 and 6.1.1.4'
Ru Ru -1.2594 0.8363 'International Tables Vol C Tables 4.2.6.8 and 6.1.1.4'

loop_
_geom_angle_atom_site_label_1
_geom_angle_atom_site_label_2
_geom_angle_atom_site_label_3
_geom_angle
P1 Ru1 P2 100.78(4)
C1 Ru1 P1 94.34(12)
C1 Ru1 P2 88.39(11)
C1 Ru1 C3 97.03(16)
C1 Ru1 C4 128.67(16)
C1 Ru1 C5 156.29(16)
C1 Ru1 C6 126.62(16)
C1 Ru1 C7 95.87(16)
C3 Ru1 P1 144.16(11)
C3 Ru1 P2 113.38(11)
C4 Ru1 P1 135.29(12)
C4 Ru1 P2 92.95(12)
C4 Ru1 C3 36.83(16)
C5 Ru1 P1 98.93(11)
C5 Ru1 P2 108.12(12)
C5 Ru1 C3 61.16(15)
C5 Ru1 C4 36.61(15)
C6 Ru1 P1 84.96(11)
C6 Ru1 P2 144.29(12)
C6 Ru1 C3 61.10(15)
C6 Ru1 C4 61.12(15)
C6 Ru1 C5 36.54(16)
C6 Ru1 C7 36.88(15)
C7 Ru1 P1 108.57(12)
C7 Ru1 P2 149.88(12)
C7 Ru1 C3 36.52(15)
C7 Ru1 C4 61.33(16)
C7 Ru1 C5 61.31(16)
C11 P1 Ru1 111.12(13)
C21 P1 Ru1 114.61(14)
C21 P1 C11 101.78(18)
C21 P1 C31 100.11(19)
C31 P1 Ru1 124.65(13)
C31 P1 C11 101.55(18)
C41 P2 Ru1 114.60(13)
C41 P2 C51 98.19(17)
C51 P2 Ru1 116.76(14)
C61 P2 Ru1 117.56(13)
C61 P2 C41 108.53(19)
C61 P2 C51 98.49(18)
H1A N1 H1B 120.0
C1 N1 H1A 120.0
C1 N1 H1B 120.0
N1 C1 Ru1 127.6(3)
N1 C1 C2 111.9(4)
C2 C1 Ru1 120.5(3)
C1 C2 H2A 109.5
C1 C2 H2B 109.5
C1 C2 H2C 109.5
H2A C2 H2B 109.5
H2A C2 H2C 109.5
H2B C2 H2C 109.5
Ru1 C3 H3 123.3
C4 C3 Ru1 71.4(2)
C4 C3 H3 126.1
C7 C3 Ru1 70.9(2)
C7 C3 H3 126.1
C7 C3 C4 107.8(4)
Ru1 C4 H4 122.3
C3 C4 Ru1 71.8(2)
C3 C4 H4 126.1
C5 C4 Ru1 71.5(2)
C5 C4 C3 107.7(4)
C5 C4 H4 126.1
Ru1 C5 H5 122.6
C4 C5 Ru1 71.9(2)
C4 C5 H5 126.0
C6 C5 Ru1 71.2(2)
C6 C5 C4 108.1(4)
C6 C5 H5 126.0
Ru1 C6 H6 122.0
C5 C6 Ru1 72.3(2)
C5 C6 H6 125.8
C5 C6 C7 108.4(4)
C7 C6 Ru1 71.6(2)
C7 C6 H6 125.8
Ru1 C7 H7 121.7
C3 C7 Ru1 72.6(2)
C3 C7 C6 108.0(4)
C3 C7 H7 126.0
C6 C7 Ru1 71.5(2)
C6 C7 H7 126.0
C12 C11 P1 118.7(3)
C16 C11 P1 123.1(3)
C16 C11 C12 118.2(4)
C11 C12 H12 119.2
C13 C12 C11 121.6(4)
C13 C12 H12 119.2
C12 C13 H13 120.2
C12 C13 C14 119.6(4)
C14 C13 H13 120.2
C13 C14 H14 120.4
C15 C14 C13 119.1(4)
C15 C14 H14 120.4
C14 C15 H15 119.3
C14 C15 C16 121.4(4)
C16 C15 H15 119.3
C11 C16 C15 119.9(4)
C11 C16 H16 120.1
C15 C16 H16 120.1
C22 C21 P1 120.1(3)
C26 C21 P1 121.5(3)
C26 C21 C22 118.2(4)
C21 C22 H22 119.5
C23 C22 C21 121.0(4)
C23 C22 H22 119.5
C22 C23 H23 120.2
C22 C23 C24 119.7(4)
C24 C23 H23 120.2
C23 C24 H24 119.8
C25 C24 C23 120.3(4)
C25 C24 H24 119.8
C24 C25 H25 120.0
C24 C25 C26 119.9(4)
C26 C25 H25 120.0
C21 C26 C25 120.8(4)
C21 C26 H26 119.6
C25 C26 H26 119.6
C32 C31 P1 119.8(3)
C36 C31 P1 122.1(3)
C36 C31 C32 118.1(4)
C31 C32 H32 119.6
C33 C32 C31 120.7(4)
C33 C32 H32 119.6
C32 C33 H33 119.8
C32 C33 C34 120.3(5)
C34 C33 H33 119.8
C33 C34 H34 120.1
C35 C34 C33 119.8(4)
C35 C34 H34 120.1
C34 C35 H35 120.0
C34 C35 C36 120.1(4)
C36 C35 H35 120.0
C31 C36 H36 119.5
C35 C36 C31 121.0(4)
C35 C36 H36 119.5
C42 C41 P2 127.5(3)
C46 C41 P2 114.6(3)
C46 C41 C42 117.9(4)
C41 C42 H42 120.0
C41 C42 C43 119.9(4)
C43 C42 H42 120.0
C42 C43 H43 119.7
C44 C43 C42 120.7(4)
C44 C43 H43 119.7
C43 C44 H44 120.0
C45 C44 C43 120.0(4)
C45 C44 H44 120.0
C44 C45 H45 120.5
C44 C45 C46 119.1(5)
C46 C45 H45 120.5
C41 C46 H46 118.9
C45 C46 C41 122.2(4)
C45 C46 H46 118.9
C52 C51 P2 122.8(3)
C56 C51 P2 119.0(3)
C56 C51 C52 118.1(4)
C51 C52 H52 119.7
C53 C52 C51 120.6(4)
C53 C52 H52 119.7
C52 C53 H53 120.0
C54 C53 C52 120.0(4)
C54 C53 H53 120.0
C53 C54 H54 119.7
C53 C54 C55 120.5(4)
C55 C54 H54 119.7
C54 C55 H55 120.5
C56 C55 C54 118.9(4)
C56 C55 H55 120.5
C51 C56 H56 119.1
C55 C56 C51 121.8(4)
C55 C56 H56 119.1
C62 C61 P2 124.6(3)
C62 C61 C66 118.1(4)
C66 C61 P2 116.9(3)
C61 C62 H62 119.7
C61 C62 C63 120.7(4)
C63 C62 H62 119.7
C62 C63 H63 119.7
C64 C63 C62 120.5(4)
C64 C63 H63 119.7
C63 C64 H64 120.3
C65 C64 C63 119.4(4)
C65 C64 H64 120.3
C64 C65 H65 119.7
C64 C65 C66 120.5(4)
C66 C65 H65 119.7
C61 C66 H66 119.6
C65 C66 C61 120.7(4)
C65 C66 H66 119.6
P1A Ru2 P2A 101.53(4)
C1A Ru2 P1A 92.89(12)
C1A Ru2 P2A 88.78(11)
C1A Ru2 C3A 98.71(18)
C1A Ru2 C4A 131.62(16)
C1A Ru2 C5A 156.35(17)
C1A Ru2 C6A 124.22(17)
C1A Ru2 C7A 95.16(17)
C3A Ru2 P1A 146.12(13)
C3A Ru2 P2A 110.39(13)
C3A Ru2 C5A 61.18(17)
C4A Ru2 P1A 133.88(11)
C4A Ru2 P2A 92.15(12)
C4A Ru2 C3A 36.80(17)
C4A Ru2 C5A 36.25(15)
C5A Ru2 P1A 98.17(12)
C5A Ru2 P2A 109.20(12)
C6A Ru2 P1A 86.01(11)
C6A Ru2 P2A 146.03(13)
C6A Ru2 C3A 61.17(16)
C6A Ru2 C4A 60.97(16)
C6A Ru2 C5A 36.89(17)
C6A Ru2 C7A 36.76(16)
C7A Ru2 P1A 111.04(12)
C7A Ru2 P2A 146.90(12)
C7A Ru2 C3A 36.52(16)
C7A Ru2 C4A 61.07(17)
C7A Ru2 C5A 61.36(17)
C11A P1A Ru2 110.70(13)
C21A P1A Ru2 114.79(13)
C21A P1A C11A 101.46(18)
C21A P1A C31A 100.84(19)
C31A P1A Ru2 123.66(13)
C31A P1A C11A 102.57(19)
C41A P2A Ru2 117.61(16)
C41A P2A C51A 99.74(19)
C51A P2A Ru2 115.91(14)
C61A P2A Ru2 116.20(13)
C61A P2A C41A 105.3(2)
C61A P2A C51A 99.39(19)
H1AA N1A H1AB 120.0
C1A N1A H1AA 120.0
C1A N1A H1AB 120.0
N1A C1A Ru2 127.6(3)
N1A C1A C2A 111.5(4)
C2A C1A Ru2 120.9(3)
C1A C2A H2AA 109.5
C1A C2A H2AB 109.5
C1A C2A H2AC 109.5
H2AA C2A H2AB 109.5
H2AA C2A H2AC 109.5
H2AB C2A H2AC 109.5
Ru2 C3A H3A 123.0
C4A C3A Ru2 71.2(2)
C4A C3A H3A 126.4
C7A C3A Ru2 71.1(2)
C7A C3A H3A 126.4
C7A C3A C4A 107.3(4)
Ru2 C4A H4A 121.6
C3A C4A Ru2 72.0(2)
C3A C4A H4A 125.5
C5A C4A Ru2 72.6(2)
C5A C4A C3A 109.1(4)
C5A C4A H4A 125.5
Ru2 C5A H5A 123.6
C4A C5A Ru2 71.1(2)
C4A C5A H5A 126.5
C4A C5A C6A 107.0(4)
C6A C5A Ru2 70.4(2)
C6A C5A H5A 126.5
Ru2 C6A H6A 121.3
C5A C6A Ru2 72.7(2)
C5A C6A H6A 125.8
C7A C6A Ru2 71.8(2)
C7A C6A C5A 108.4(4)
C7A C6A H6A 125.8
Ru2 C7A H7A 122.1
C3A C7A Ru2 72.4(2)
C3A C7A C6A 108.2(4)
C3A C7A H7A 125.9
C6A C7A Ru2 71.4(2)
C6A C7A H7A 125.9
C12A C11A P1A 118.9(3)
C16A C11A P1A 122.7(3)
C16A C11A C12A 118.3(4)
C11A C12A H12A 119.4
C13A C12A C11A 121.2(4)
C13A C12A H12A 119.4
C12A C13A H13A 120.1
C12A C13A C14A 119.9(4)
C14A C13A H13A 120.1
C13A C14A H14A 120.0
C15A C14A C13A 119.9(4)
C15A C14A H14A 120.0
C14A C15A H15A 119.8
C14A C15A C16A 120.3(4)
C16A C15A H15A 119.8
C11A C16A C15A 120.3(4)
C11A C16A H16A 119.9
C15A C16A H16A 119.9
C22A C21A P1A 120.0(3)
C26A C21A P1A 122.0(3)
C26A C21A C22A 117.8(4)
C21A C22A H22A 119.7
C23A C22A C21A 120.5(4)
C23A C22A H22A 119.7
C22A C23A H23A 119.5
C22A C23A C24A 121.0(4)
C24A C23A H23A 119.5
C23A C24A H24A 120.8
C23A C24A C25A 118.4(4)
C25A C24A H24A 120.8
C24A C25A H25A 119.6
C26A C25A C24A 120.9(4)
C26A C25A H25A 119.6
C21A C26A C25A 121.4(4)
C21A C26A H26A 119.3
C25A C26A H26A 119.3
C32A C31A P1A 120.4(3)
C36A C31A P1A 122.2(3)
C36A C31A C32A 117.2(4)
C31A C32A H32A 119.3
C33A C32A C31A 121.5(4)
C33A C32A H32A 119.3
C32A C33A H33A 119.8
C32A C33A C34A 120.4(4)
C34A C33A H33A 119.8
C33A C34A H34A 120.3
C33A C34A C35A 119.4(4)
C35A C34A H34A 120.3
C34A C35A H35A 120.1
C36A C35A C34A 119.8(4)
C36A C35A H35A 120.1
C31A C36A H36A 119.1
C35A C36A C31A 121.7(4)
C35A C36A H36A 119.1
C42A C41A P2A 123.3(4)
C46A C41A P2A 117.4(4)
C46A C41A C42A 119.3(4)
C41A C42A H42A 120.4
C43A C42A C41A 119.3(6)
C43A C42A H42A 120.4
C42A C43A H43A 119.6
C44A C43A C42A 120.8(6)
C44A C43A H43A 119.6
C43A C44A H44A 119.4
C43A C44A C45A 121.2(5)
C45A C44A H44A 119.4
C44A C45A H45A 120.8
C44A C45A C46A 118.4(6)
C46A C45A H45A 120.8
C41A C46A C45A 120.6(5)
C41A C46A H46A 119.7
C45A C46A H46A 119.7
C52A C51A P2A 121.6(3)
C52A C51A C56A 117.8(4)
C56A C51A P2A 120.3(3)
C51A C52A H52A 119.6
C53A C52A C51A 120.8(4)
C53A C52A H52A 119.6
C52A C53A H53A 119.6
C54A C53A C52A 120.8(4)
C54A C53A H53A 119.6
C53A C54A H54A 120.6
C53A C54A C55A 118.8(4)
C55A C54A H54A 120.6
C54A C55A H55A 119.3
C54A C55A C56A 121.4(5)
C56A C55A H55A 119.3
C51A C56A H56A 119.8
C55A C56A C51A 120.4(4)
C55A C56A H56A 119.8
C62A C61A P2A 123.6(4)
C62A C61A C66A 118.3(4)
C66A C61A P2A 117.7(3)
C61A C62A H62A 119.5
C61A C62A C63A 121.1(4)
C63A C62A H62A 119.5
C62A C63A H63A 119.9
C64A C63A C62A 120.1(5)
C64A C63A H63A 119.9
C63A C64A H64A 120.1
C63A C64A C65A 119.7(5)
C65A C64A H64A 120.1
C64A C65A H65A 120.0
C66A C65A C64A 119.9(5)
C66A C65A H65A 120.0
C61A C66A H66A 119.6
C65A C66A C61A 120.8(4)
C65A C66A H66A 119.6
P1B Ru3 P2B 101.00(4)
C1B Ru3 P1B 93.01(12)
C1B Ru3 P2B 89.54(12)
C1B Ru3 C3B 97.92(19)
C1B Ru3 C4B 130.19(19)
C1B Ru3 C5B 156.41(19)
C1B Ru3 C6B 125.13(19)
C1B Ru3 C7B 95.5(2)
C3B Ru3 P1B 145.10(13)
C3B Ru3 P2B 112.08(14)
C4B Ru3 P1B 135.06(14)
C4B Ru3 P2B 92.24(14)
C4B Ru3 C3B 36.7(2)
C4B Ru3 C5B 36.76(17)
C4B Ru3 C7B 61.0(2)
C5B Ru3 P1B 98.66(13)
C5B Ru3 P2B 108.07(15)
C5B Ru3 C3B 61.34(19)
C6B Ru3 P1B 85.63(12)
C6B Ru3 P2B 144.58(15)
C6B Ru3 C3B 61.03(17)
C6B Ru3 C4B 61.11(18)
C6B Ru3 C5B 36.7(2)
C6B Ru3 C7B 36.68(18)
C7B Ru3 P1B 109.82(13)
C7B Ru3 P2B 148.41(13)
C7B Ru3 C3B 36.34(18)
C7B Ru3 C5B 61.3(2)
C11B P1B Ru3 110.72(14)
C11B P1B C31B 102.47(19)
C21B P1B Ru3 114.70(14)
C21B P1B C11B 101.44(19)
C21B P1B C31B 100.51(19)
C31B P1B Ru3 124.10(13)
C41B P2B Ru3 114.92(16)
C41B P2B C51B 98.80(19)
C51B P2B Ru3 115.99(15)
C61B P2B Ru3 117.05(13)
C61B P2B C41B 108.7(2)
C61B P2B C51B 98.81(19)
H1BA N1B H1BB 120.0
C1B N1B H1BA 120.0
C1B N1B H1BB 120.0
N1B C1B Ru3 127.7(3)
N1B C1B C2B 110.8(4)
C2B C1B Ru3 121.5(3)
C1B C2B H2BA 109.5
C1B C2B H2BB 109.5
C1B C2B H2BC 109.5
H2BA C2B H2BB 109.5
H2BA C2B H2BC 109.5
H2BB C2B H2BC 109.5
Ru3 C3B H3B 123.0
C4B C3B Ru3 71.0(3)
C4B C3B H3B 126.2
C7B C3B Ru3 71.4(3)
C7B C3B H3B 126.2
C7B C3B C4B 107.6(4)
Ru3 C4B H4B 121.8
C3B C4B Ru3 72.2(3)
C3B C4B H4B 125.8
C5B C4B Ru3 71.9(3)
C5B C4B C3B 108.4(5)
C5B C4B H4B 125.8
Ru3 C5B H5B 122.9
C4B C5B Ru3 71.3(3)
C4B C5B H5B 126.4
C6B C5B Ru3 71.1(3)
C6B C5B C4B 107.2(5)
C6B C5B H5B 126.4
Ru3 C6B H6B 121.6
C5B C6B Ru3 72.2(3)
C5B C6B H6B 125.7
C7B C6B Ru3 72.2(3)
C7B C6B C5B 108.5(4)
C7B C6B H6B 125.7
Ru3 C7B H7B 122.4
C3B C7B Ru3 72.2(3)
C3B C7B C6B 108.2(5)
C3B C7B H7B 125.9
C6B C7B Ru3 71.2(3)
C6B C7B H7B 125.9
C12B C11B P1B 118.9(3)
C12B C11B C16B 118.1(4)
C16B C11B P1B 122.9(3)
C11B C12B H12B 119.4
C13B C12B C11B 121.2(5)
C13B C12B H12B 119.4
C12B C13B H13B 120.1
C14B C13B C12B 119.7(5)
C14B C13B H13B 120.1
C13B C14B H14B 120.1
C15B C14B C13B 119.8(4)
C15B C14B H14B 120.1
C14B C15B H15B 119.7
C14B C15B C16B 120.5(4)
C16B C15B H15B 119.7
C11B C16B H16B 119.7
C15B C16B C11B 120.5(4)
C15B C16B H16B 119.7
C22B C21B P1B 120.3(3)
C26B C21B P1B 120.8(3)
C26B C21B C22B 118.5(4)
C21B C22B H22B 119.8
C23B C22B C21B 120.4(4)
C23B C22B H22B 119.8
C22B C23B H23B 120.1
C24B C23B C22B 119.8(5)
C24B C23B H23B 120.1
C23B C24B H24B 119.7
C23B C24B C25B 120.5(4)
C25B C24B H24B 119.7
C24B C25B H25B 120.1
C24B C25B C26B 119.7(4)
C26B C25B H25B 120.1
C21B C26B C25B 121.0(4)
C21B C26B H26B 119.5
C25B C26B H26B 119.5
C32B C31B P1B 119.7(3)
C36B C31B P1B 122.2(3)
C36B C31B C32B 118.0(4)
C31B C32B H32B 119.5
C33B C32B C31B 121.0(4)
C33B C32B H32B 119.5
C32B C33B H33B 119.7
C34B C33B C32B 120.6(4)
C34B C33B H33B 119.7
C33B C34B H34B 120.4
C33B C34B C35B 119.3(4)
C35B C34B H34B 120.4
C34B C35B H35B 119.9
C36B C35B C34B 120.2(4)
C36B C35B H35B 119.9
C31B C36B H36B 119.5
C35B C36B C31B 121.0(4)
C35B C36B H36B 119.5
C42B C41B P2B 127.1(4)
C42B C41B C46B 118.5(5)
C46B C41B P2B 114.3(4)
C41B C42B H42B 120.2
C41B C42B C43B 119.5(6)
C43B C42B H42B 120.2
C42B C43B H43B 121.1
C44B C43B C42B 117.7(7)
C44B C43B H43B 121.1
C43B C44B H44B 118.0
C45B C44B C43B 124.0(6)
C45B C44B H44B 118.0
C44B C45B H45B 121.1
C44B C45B C46B 117.7(7)
C46B C45B H45B 121.1
C41B C46B H46B 118.9
C45B C46B C41B 122.3(6)
C45B C46B H46B 118.9
C52B C51B P2B 121.9(3)
C56B C51B P2B 119.7(4)
C56B C51B C52B 118.2(4)
C51B C52B H52B 120.0
C53B C52B C51B 120.0(5)
C53B C52B H52B 120.0
C52B C53B H53B 119.5
C54B C53B C52B 121.0(5)
C54B C53B H53B 119.5
C53B C54B H54B 120.3
C53B C54B C55B 119.5(4)
C55B C54B H54B 120.3
C54B C55B H55B 119.9
C54B C55B C56B 120.1(5)
C56B C55B H55B 119.9
C51B C56B C55B 121.1(5)
C51B C56B H56B 119.5
C55B C56B H56B 119.5
C62B C61B P2B 124.9(3)
C62B C61B C66B 118.6(4)
C66B C61B P2B 115.9(3)
C61B C62B H62B 119.7
C63B C62B C61B 120.5(4)
C63B C62B H62B 119.7
C62B C63B H63B 119.4
C64B C63B C62B 121.1(5)
C64B C63B H63B 119.4
C63B C64B H64B 120.5
C63B C64B C65B 119.0(5)
C65B C64B H64B 120.5
C64B C65B H65B 119.6
C66B C65B C64B 120.8(5)
C66B C65B H65B 119.6
C61B C66B H66B 120.0
C65B C66B C61B 120.0(4)
C65B C66B H66B 120.0
F1 P3 F4 90.11(16)
F2 P3 F1 89.33(16)
F2 P3 F3 90.75(18)
F2 P3 F4 178.7(2)
F2 P3 F5 89.26(18)
F2 P3 F6 91.4(2)
F3 P3 F1 179.0(2)
F3 P3 F4 89.79(18)
F3 P3 F5 90.4(2)
F5 P3 F1 88.54(19)
F5 P3 F4 89.5(2)
F6 P3 F1 90.0(2)
F6 P3 F3 91.0(2)
F6 P3 F4 89.9(2)
F6 P3 F5 178.4(2)
F2A P4 F1A 90.5(2)
F2A P4 F3A 90.1(2)
F2A P4 F4A 178.6(3)
F2A P4 F5A 88.2(3)
F2A P4 F6A 91.3(3)
F3A P4 F1A 179.4(2)
F4A P4 F1A 88.5(2)
F4A P4 F3A 90.9(2)
F5A P4 F1A 88.3(2)
F5A P4 F3A 92.0(2)
F5A P4 F4A 90.8(3)
F6A P4 F1A 90.4(2)
F6A P4 F3A 89.4(3)
F6A P4 F4A 89.7(3)
F6A P4 F5A 178.5(3)
F2BB P5B F3BA 90.7(5)
F2BB P5B F4BB 172.0(6)
F2BB P5B F6BA 89.8(6)
F2BB P5B F1BA 90.4(5)
F3BA P5B F4BB 93.9(6)
F3BA P5B F6BA 90.7(5)
F3BA P5B F1BA 177.1(5)
F6BA P5B F4BB 83.6(6)
F5BA P5B F2BB 83.6(5)
F5BA P5B F3BA 86.9(5)
F5BA P5B F4BB 103.2(6)
F5BA P5B F6BA 172.9(6)
F5BA P5B F1BA 90.5(4)
F1BA P5B F4BB 85.3(5)
F1BA P5B F6BA 92.0(5)
F2BA P5A F1BB 89.5(4)
F3BB P5A F1BB 177.1(4)
F3BB P5A F2BA 90.3(4)
F3BB P5A F5BB 92.9(4)
F4BA P5A F1BB 92.7(4)
F4BA P5A F2BA 171.5(5)
F4BA P5A F3BB 87.9(4)
F4BA P5A F5BB 75.8(4)
F5BB P5A F1BB 90.1(5)
F5BB P5A F2BA 96.0(5)
F6BB P5A F1BB 87.9(4)
F6BB P5A F2BA 94.5(4)
F6BB P5A F3BB 89.2(4)
F6BB P5A F4BA 93.8(4)
F6BB P5A F5BB 169.2(5)

loop_
_geom_bond_atom_site_label_1
_geom_bond_atom_site_label_2
_geom_bond_distance
Ru1 P1 2.3264(11)
Ru1 P2 2.3282(10)
Ru1 C1 2.014(4)
Ru1 C3 2.273(4)
Ru1 C4 2.267(4)
Ru1 C5 2.262(4)
Ru1 C6 2.249(4)
Ru1 C7 2.251(4)
P1 C11 1.858(4)
P1 C21 1.837(4)
P1 C31 1.849(4)
P2 C41 1.839(4)
P2 C51 1.844(4)
P2 C61 1.833(4)
N1 H1A 0.8600
N1 H1B 0.8600
N1 C1 1.309(5)
C1 C2 1.506(6)
C2 H2A 0.9600
C2 H2B 0.9600
C2 H2C 0.9600
C3 H3 0.9300
C3 C4 1.434(6)
C3 C7 1.417(6)
C4 H4 0.9300
C4 C5 1.423(6)
C5 H5 0.9300
C5 C6 1.414(6)
C6 H6 0.9300
C6 C7 1.423(6)
C7 H7 0.9300
C11 C12 1.400(6)
C11 C16 1.389(6)
C12 H12 0.9300
C12 C13 1.381(6)
C13 H13 0.9300
C13 C14 1.391(6)
C14 H14 0.9300
C14 C15 1.380(7)
C15 H15 0.9300
C15 C16 1.392(6)
C16 H16 0.9300
C21 C22 1.406(6)
C21 C26 1.385(6)
C22 H22 0.9300
C22 C23 1.381(6)
C23 H23 0.9300
C23 C24 1.393(7)
C24 H24 0.9300
C24 C25 1.370(7)
C25 H25 0.9300
C25 C26 1.402(6)
C26 H26 0.9300
C31 C32 1.409(6)
C31 C36 1.399(6)
C32 H32 0.9300
C32 C33 1.384(6)
C33 H33 0.9300
C33 C34 1.392(7)
C34 H34 0.9300
C34 C35 1.385(7)
C35 H35 0.9300
C35 C36 1.392(6)
C36 H36 0.9300
C41 C42 1.394(5)
C41 C46 1.392(6)
C42 H42 0.9300
C42 C43 1.397(6)
C43 H43 0.9300
C43 C44 1.381(7)
C44 H44 0.9300
C44 C45 1.378(7)
C45 H45 0.9300
C45 C46 1.386(6)
C46 H46 0.9300
C51 C52 1.398(6)
C51 C56 1.393(6)
C52 H52 0.9300
C52 C53 1.393(6)
C53 H53 0.9300
C53 C54 1.381(7)
C54 H54 0.9300
C54 C55 1.391(7)
C55 H55 0.9300
C55 C56 1.390(6)
C56 H56 0.9300
C61 C62 1.388(6)
C61 C66 1.404(6)
C62 H62 0.9300
C62 C63 1.398(6)
C63 H63 0.9300
C63 C64 1.386(7)
C64 H64 0.9300
C64 C65 1.372(7)
C65 H65 0.9300
C65 C66 1.395(6)
C66 H66 0.9300
Ru2 P1A 2.3288(11)
Ru2 P2A 2.3324(11)
Ru2 C1A 2.015(4)
Ru2 C3A 2.266(4)
Ru2 C4A 2.255(4)
Ru2 C5A 2.274(4)
Ru2 C6A 2.244(4)
Ru2 C7A 2.250(4)
P1A C11A 1.852(4)
P1A C21A 1.831(4)
P1A C31A 1.839(4)
P2A C41A 1.839(4)
P2A C51A 1.851(4)
P2A C61A 1.835(4)
N1A H1AA 0.8600
N1A H1AB 0.8600
N1A C1A 1.305(5)
C1A C2A 1.514(6)
C2A H2AA 0.9600
C2A H2AB 0.9600
C2A H2AC 0.9600
C3A H3A 0.9300
C3A C4A 1.427(7)
C3A C7A 1.415(6)
C4A H4A 0.9300
C4A C5A 1.409(6)
C5A H5A 0.9300
C5A C6A 1.430(7)
C6A H6A 0.9300
C6A C7A 1.417(6)
C7A H7A 0.9300
C11A C12A 1.400(6)
C11A C16A 1.399(6)
C12A H12A 0.9300
C12A C13A 1.388(6)
C13A H13A 0.9300
C13A C14A 1.391(6)
C14A H14A 0.9300
C14A C15A 1.378(6)
C15A H15A 0.9300
C15A C16A 1.406(6)
C16A H16A 0.9300
C21A C22A 1.414(6)
C21A C26A 1.377(6)
C22A H22A 0.9300
C22A C23A 1.380(6)
C23A H23A 0.9300
C23A C24A 1.386(7)
C24A H24A 0.9300
C24A C25A 1.388(7)
C25A H25A 0.9300
C25A C26A 1.384(6)
C26A H26A 0.9300
C31A C32A 1.406(6)
C31A C36A 1.400(6)
C32A H32A 0.9300
C32A C33A 1.381(6)
C33A H33A 0.9300
C33A C34A 1.390(7)
C34A H34A 0.9300
C34A C35A 1.395(7)
C35A H35A 0.9300
C35A C36A 1.388(6)
C36A H36A 0.9300
C41A C42A 1.409(7)
C41A C46A 1.380(7)
C42A H42A 0.9300
C42A C43A 1.386(7)
C43A H43A 0.9300
C43A C44A 1.353(9)
C44A H44A 0.9300
C44A C45A 1.394(9)
C45A H45A 0.9300
C45A C46A 1.404(7)
C46A H46A 0.9300
C51A C52A 1.399(6)
C51A C56A 1.402(6)
C52A H52A 0.9300
C52A C53A 1.390(6)
C53A H53A 0.9300
C53A C54A 1.377(7)
C54A H54A 0.9300
C54A C55A 1.382(7)
C55A H55A 0.9300
C55A C56A 1.384(6)
C56A H56A 0.9300
C61A C62A 1.389(6)
C61A C66A 1.406(6)
C62A H62A 0.9300
C62A C63A 1.393(7)
C63A H63A 0.9300
C63A C64A 1.384(7)
C64A H64A 0.9300
C64A C65A 1.397(7)
C65A H65A 0.9300
C65A C66A 1.387(6)
C66A H66A 0.9300
Ru3 P1B 2.3221(11)
Ru3 P2B 2.3292(11)
Ru3 C1B 2.005(4)
Ru3 C3B 2.270(4)
Ru3 C4B 2.254(4)
Ru3 C5B 2.262(4)
Ru3 C6B 2.247(4)
Ru3 C7B 2.260(5)
P1B C11B 1.851(4)
P1B C21B 1.836(4)
P1B C31B 1.853(4)
P2B C41B 1.843(4)
P2B C51B 1.848(4)
P2B C61B 1.832(4)
N1B H1BA 0.8600
N1B H1BB 0.8600
N1B C1B 1.313(5)
C1B C2B 1.507(6)
C2B H2BA 0.9600
C2B H2BB 0.9600
C2B H2BC 0.9600
C3B H3B 0.9300
C3B C4B 1.426(8)
C3B C7B 1.413(7)
C4B H4B 0.9300
C4B C5B 1.424(7)
C5B H5B 0.9300
C5B C6B 1.420(8)
C6B H6B 0.9300
C6B C7B 1.418(7)
C7B H7B 0.9300
C11B C12B 1.395(6)
C11B C16B 1.398(6)
C12B H12B 0.9300
C12B C13B 1.390(6)
C13B H13B 0.9300
C13B C14B 1.387(7)
C14B H14B 0.9300
C14B C15B 1.377(7)
C15B H15B 0.9300
C15B C16B 1.390(6)
C16B H16B 0.9300
C21B C22B 1.401(6)
C21B C26B 1.385(6)
C22B H22B 0.9300
C22B C23B 1.397(6)
C23B H23B 0.9300
C23B C24B 1.373(7)
C24B H24B 0.9300
C24B C25B 1.384(7)
C25B H25B 0.9300
C25B C26B 1.389(6)
C26B H26B 0.9300
C31B C32B 1.402(6)
C31B C36B 1.395(6)
C32B H32B 0.9300
C32B C33B 1.391(6)
C33B H33B 0.9300
C33B C34B 1.378(7)
C34B H34B 0.9300
C34B C35B 1.400(7)
C35B H35B 0.9300
C35B C36B 1.392(6)
C36B H36B 0.9300
C41B C42B 1.366(7)
C41B C46B 1.405(8)
C42B H42B 0.9300
C42B C43B 1.441(8)
C43B H43B 0.9300
C43B C44B 1.368(10)
C44B H44B 0.9300
C44B C45B 1.341(10)
C45B H45B 0.9300
C45B C46B 1.377(8)
C46B H46B 0.9300
C51B C52B 1.405(6)
C51B C56B 1.387(6)
C52B H52B 0.9300
C52B C53B 1.390(6)
C53B H53B 0.9300
C53B C54B 1.370(7)
C54B H54B 0.9300
C54B C55B 1.386(8)
C55B H55B 0.9300
C55B C56B 1.389(6)
C56B H56B 0.9300
C61B C62B 1.389(6)
C61B C66B 1.421(6)
C62B H62B 0.9300
C62B C63B 1.389(7)
C63B H63B 0.9300
C63B C64B 1.386(7)
C64B H64B 0.9300
C64B C65B 1.391(7)
C65B H65B 0.9300
C65B C66B 1.390(6)
C66B H66B 0.9300
P3 F1 1.604(3)
P3 F2 1.578(3)
P3 F3 1.588(3)
P3 F4 1.606(3)
P3 F5 1.600(3)
P3 F6 1.578(4)
P4 F1A 1.600(3)
P4 F2A 1.562(4)
P4 F3A 1.583(4)
P4 F4A 1.573(4)
P4 F5A 1.572(4)
P4 F6A 1.568(4)
P5B F2BB 1.581(4)
P5B F3BA 1.582(4)
P5B F4BB 1.589(4)
P5B F6BA 1.588(4)
P5B F5BA 1.575(4)
P5B F1BA 1.584(4)
F1BB P5A 1.586(4)
F2BA P5A 1.582(4)
F3BB P5A 1.577(4)
F4BA P5A 1.575(4)
F5BB P5A 1.580(4)
F6BB P5A 1.571(4)
